data_9011929
loop_
_publ_author_name
'Petrova, I. V.'
'Pobedimskaya, E. A.'
'Bryzgalov, I. A.'

_publ_section_title
;
 Crystal structure of micharaite Cu4FePbBiS6
;
_journal_name_full 'Doklady Akademii Nauk SSSR'
_journal_page_first 123
_journal_page_last 127
_journal_volume 299
_journal_year 1988
_chemical_formula_sum 'Bi Cu4 Fe Pb S6'
_chemical_name_mineral Miharaite
_space_group_IT_number 26
_symmetry_space_group_name_Hall 'P -2 -2b'
_symmetry_space_group_name_H-M 'P b 21 m'
_cell_angle_alpha 90
_cell_angle_beta 90
_cell_angle_gamma 90
_cell_length_a 10.880
_cell_length_b 12.003
_cell_length_c 3.874
_cell_formula_units_Z 2
_cell_volume 505.916
_database_code_amcsd 0012478
_exptl_crystal_density_diffrn 6.030
_cod_original_formula_sum 'Pb Cu4 Fe Bi S6'
_cod_database_code 9011929

loop_
_space_group_symop_operation_xyz
x,y,z
-x,1/2+y,z
x,y,-z
-x,1/2+y,-z

loop_
_atom_site_label
_atom_site_fract_x
_atom_site_fract_y
_atom_site_fract_z
_atom_site_U_iso_or_equiv
Pb 0.31060 0.28000 0.50000 0.01824
Cu1 0.02030 0.27060 0.50000 0.01520
Cu2 0.48520 0.06970 0.00000 0.01773
Cu3 0.38210 0.84030 0.50000 0.02533
Cu4 0.21260 0.54290 0.50000 0.02533
Fe 0.28890 0.68250 0.00000 0.01267
Bi 0.14610 0.00000 0.00000 0.02077
S1 0.19300 0.74700 0.50000 0.01267
S2 0.02000 0.46100 0.50000 0.01140
S3 0.48100 0.76300 0.00000 0.01520
S4 0.31900 0.48700 0.00000 0.01393
S5 0.11400 0.20300 0.00000 0.01393
S6 0.36700 0.03000 0.50000 0.01520

loop_
_cod_related_entry_id
_cod_related_entry_database
_cod_related_entry_code
1 AMCSD 0012478
